data_4065106
loop_
_publ_author_name
'Schreiber, Dominique F.'
'Ortin, Yannick'
'M\"uller-Bunz, Helge'
'Phillips, Andrew D.'

_publ_section_title
;
 Application of Electron-Withdrawing Coordinatively Unsaturated \h6-Arene
 \b-Diketiminato--Ruthenium Complexes in Lewis Acid Catalyzed Diels--Alder
 Reactions
;
_journal_issue 20
_journal_name_full Organometallics
_journal_page_first 5381
_journal_paper_doi 10.1021/om200566a
_journal_volume 30
_journal_year 2011
_chemical_formula_moiety 'C27 H31 N2 Ru, C F3 O3 S'
_chemical_formula_sum 'C28 H31 F3 N2 O3 Ru S'
_chemical_formula_weight 633.68
_chemical_name_common BzRuOTf(m-MeNacNacMe)
_chemical_name_systematic
;
 ?
;
_space_group_IT_number 2
_symmetry_cell_setting triclinic
_symmetry_Int_Tables_number 2
_symmetry_space_group_name_Hall '-P 1'
_symmetry_space_group_name_H-M 'P -1'
_atom_sites_solution_hydrogens geom
_atom_sites_solution_primary direct
_atom_sites_solution_secondary difmap
_audit_creation_method SHELXL-97
_cell_angle_alpha 73.464(8)
_cell_angle_beta 74.038(7)
_cell_angle_gamma 63.144(8)
_cell_formula_units_Z 4
_cell_length_a 13.9664(12)
_cell_length_b 14.3848(17)
_cell_length_c 16.505(2)
_cell_measurement_reflns_used 116
_cell_measurement_temperature 100(2)
_cell_measurement_theta_max 22.198
_cell_measurement_theta_min 3.477
_cell_volume 2794.1(6)
_computing_cell_refinement 'Dirax/lsq (Duisenberg & Schreurs, 1989-2000)'
_computing_data_collection 'Collect (Nonius BV, 1997-2000)'
_computing_data_reduction 'EvalCCD (Duisenberg & Schreurs 1990-2000)'
_computing_molecular_graphics 'ORTEP-3 for windows 2.02 (Farrugia, 2008)'
_computing_publication_material 'WinGX 1.80.05 (Farrugia, 2009)'
_computing_structure_refinement 'SHELXL-97 (Sheldrick, 2008)'
_computing_structure_solution 'SHELXS-97 (Sheldrick, 2008)'
_diffrn_ambient_temperature 100(2)
_diffrn_detector 'Bruker Apex II CCD'
_diffrn_detector_area_resol_mean 9
_diffrn_measured_fraction_theta_full 0.994
_diffrn_measured_fraction_theta_max 0.994
_diffrn_measurement_device_type 'Bruker-Nonus KappaCCD'
_diffrn_measurement_method '/F and /W scans'
_diffrn_radiation_monochromator graphite
_diffrn_radiation_source 'Nonus (Mo) X-ray Source'
_diffrn_radiation_type MoK\a
_diffrn_radiation_wavelength 0.71073
_diffrn_reflns_av_R_equivalents 0.0283
_diffrn_reflns_av_sigmaI/netI 0.0214
_diffrn_reflns_limit_h_max 16
_diffrn_reflns_limit_h_min -16
_diffrn_reflns_limit_k_max 17
_diffrn_reflns_limit_k_min -17
_diffrn_reflns_limit_l_max 19
_diffrn_reflns_limit_l_min -19
_diffrn_reflns_number 52447
_diffrn_reflns_theta_full 25.00
_diffrn_reflns_theta_max 25.00
_diffrn_reflns_theta_min 3.32
_diffrn_source 'Enraf Nonius FR590'
_exptl_absorpt_coefficient_mu 0.688
_exptl_absorpt_correction_T_max 0.8197
_exptl_absorpt_correction_T_min 0.5504
_exptl_absorpt_correction_type multi-scan
_exptl_absorpt_process_details
;
 SADABS 2.03 (Bruker, 2001)
 R.H. Blessing, Acta Cryst. (1995), a51, 33-38
;
_exptl_crystal_colour red
_exptl_crystal_density_diffrn 1.506
_exptl_crystal_density_method 'not measured'
_exptl_crystal_description block
_exptl_crystal_F_000 1296
_exptl_crystal_size_max 0.99
_exptl_crystal_size_mid 0.40
_exptl_crystal_size_min 0.30
_refine_diff_density_max 0.945
_refine_diff_density_min -0.477
_refine_diff_density_rms 0.071
_refine_ls_extinction_method none
_refine_ls_goodness_of_fit_ref 1.126
_refine_ls_hydrogen_treatment constr
_refine_ls_matrix_type full
_refine_ls_number_parameters 697
_refine_ls_number_reflns 9785
_refine_ls_number_restraints 0
_refine_ls_restrained_S_all 1.126
_refine_ls_R_factor_all 0.0380
_refine_ls_R_factor_gt 0.0275
_refine_ls_shift/su_max 0.002
_refine_ls_shift/su_mean 0.000
_refine_ls_structure_factor_coef Fsqd
_refine_ls_weighting_details 'calc w=1/[\s^2^(Fo^2^)+(0.0170P)^2^+4.6586P] where P=(Fo^2^+2Fc^2^)/3'
_refine_ls_weighting_scheme calc
_refine_ls_wR_factor_gt 0.0589
_refine_ls_wR_factor_ref 0.0650
_reflns_number_gt 8455
_reflns_number_total 9785
_reflns_threshold_expression I>2/s(I)
_cod_data_source_file om200566a_si_002.cif
_cod_data_source_block adp430
_cod_depositor_comments
;
The following automatic conversions were performed:

'_symmetry_cell_setting' value 'Triclinic' changed to 'triclinic'
according to /home/saulius/struct/CIF-dictionaries/cif_core.dic
dictionary named 'cif_core.dic' version 2.4.1 from 2010-06-29.

Automatic conversion script
Id: cif_fix_values 1715 2011-07-08 13:25:40Z adriana 
;
_cod_original_sg_symbol_Hall -P1
_cod_original_sg_symbol_H-M 'P-1   '
_cod_database_code 4065106

loop_
_symmetry_equiv_pos_as_xyz
'x, y, z'
'-x, -y, -z'

loop_
_atom_site_label
_atom_site_type_symbol
_atom_site_fract_x
_atom_site_fract_y
_atom_site_fract_z
_atom_site_U_iso_or_equiv
_atom_site_adp_type
_atom_site_occupancy
_atom_site_symmetry_multiplicity
_atom_site_calc_flag
_atom_site_refinement_flags
Ru1 Ru 0.365847(16) 0.824156(16) 0.158941(13) 0.01313(6) Uani 1 1 d .
N1 N 0.33274(16) 0.97647(16) 0.10402(13) 0.0135(4) Uani 1 1 d .
N2 N 0.49462(16) 0.81684(16) 0.19639(13) 0.0134(4) Uani 1 1 d .
C1 C 0.2279(2) 1.03352(19) 0.07485(17) 0.0146(5) Uani 1 1 d .
C2 C 0.1365(2) 1.0849(2) 0.13202(17) 0.0172(5) Uani 1 1 d .
H2 H 0.1445 1.0875 0.1865 0.021 Uiso 1 1 calc R
C3 C 0.0329(2) 1.1325(2) 0.10912(18) 0.0184(6) Uani 1 1 d .
C4 C 0.0237(2) 1.1280(2) 0.02837(18) 0.0208(6) Uani 1 1 d .
H4 H -0.0464 1.1594 0.0127 0.025 Uiso 1 1 calc R
C5 C 0.1150(2) 1.0786(2) -0.03016(17) 0.0201(6) Uani 1 1 d .
C6 C 0.2183(2) 1.0305(2) -0.00587(16) 0.0160(5) Uani 1 1 d .
H6 H 0.2812 0.9962 -0.0445 0.019 Uiso 1 1 calc R
C7 C -0.0664(2) 1.1882(2) 0.1711(2) 0.0265(7) Uani 1 1 d .
H7A H -0.0743 1.2608 0.1659 0.040 Uiso 1 1 calc R
H7B H -0.0577 1.1497 0.2298 0.040 Uiso 1 1 calc R
H7C H -0.1314 1.1902 0.1576 0.040 Uiso 1 1 calc R
C8 C 0.1042(2) 1.0749(3) -0.11789(19) 0.0278(7) Uani 1 1 d .
H8A H 0.0375 1.0655 -0.1134 0.042 Uiso 1 1 calc R
H8B H 0.1674 1.0154 -0.1398 0.042 Uiso 1 1 calc R
H8C H 0.1007 1.1414 -0.1572 0.042 Uiso 1 1 calc R
C9 C 0.3910(2) 1.0336(2) 0.09483(16) 0.0139(5) Uani 1 1 d .
C10 C 0.3546(2) 1.1460(2) 0.04439(17) 0.0170(5) Uani 1 1 d .
H10A H 0.3557 1.1455 -0.0151 0.026 Uiso 1 1 calc R
H10B H 0.4041 1.1767 0.0455 0.026 Uiso 1 1 calc R
H10C H 0.2805 1.1886 0.0701 0.026 Uiso 1 1 calc R
C11 C 0.4858(2) 0.9924(2) 0.12976(16) 0.0150(5) Uani 1 1 d .
H11 H 0.5214 1.0385 0.1193 0.018 Uiso 1 1 calc R
C12 C 0.53451(19) 0.8916(2) 0.17821(16) 0.0136(5) Uani 1 1 d .
C13 C 0.6391(2) 0.8661(2) 0.20792(17) 0.0176(5) Uani 1 1 d .
H13A H 0.6372 0.8278 0.2675 0.026 Uiso 1 1 calc R
H13B H 0.6459 0.9322 0.2042 0.026 Uiso 1 1 calc R
H13C H 0.7017 0.8219 0.1712 0.026 Uiso 1 1 calc R
C14 C 0.55100(19) 0.7182(2) 0.25212(16) 0.0141(5) Uani 1 1 d .
C15 C 0.6348(2) 0.6333(2) 0.21657(17) 0.0160(5) Uani 1 1 d .
H15 H 0.6569 0.6404 0.1561 0.019 Uiso 1 1 calc R
C16 C 0.6862(2) 0.5374(2) 0.27033(17) 0.0175(5) Uani 1 1 d .
C17 C 0.6527(2) 0.5295(2) 0.35884(17) 0.0183(6) Uani 1 1 d .
H17 H 0.6871 0.4645 0.3954 0.022 Uiso 1 1 calc R
C18 C 0.5696(2) 0.6148(2) 0.39543(17) 0.0167(5) Uani 1 1 d .
C19 C 0.5183(2) 0.7095(2) 0.34073(17) 0.0155(5) Uani 1 1 d .
H19 H 0.4610 0.7680 0.3640 0.019 Uiso 1 1 calc R
C20 C 0.7760(2) 0.4436(2) 0.23298(19) 0.0245(6) Uani 1 1 d .
H20A H 0.8404 0.4593 0.2067 0.037 Uiso 1 1 calc R
H20B H 0.7510 0.4299 0.1894 0.037 Uiso 1 1 calc R
H20C H 0.7948 0.3809 0.2787 0.037 Uiso 1 1 calc R
C21 C 0.5364(2) 0.6059(2) 0.49166(17) 0.0224(6) Uani 1 1 d .
H21A H 0.5376 0.6654 0.5086 0.034 Uiso 1 1 calc R
H21B H 0.5874 0.5389 0.5199 0.034 Uiso 1 1 calc R
H21C H 0.4627 0.6078 0.5088 0.034 Uiso 1 1 calc R
C22 C 0.3273(3) 0.6993(3) 0.2580(2) 0.0391(9) Uani 1 1 d .
H22 H 0.3413 0.6709 0.3151 0.047 Uiso 1 1 calc R
C23 C 0.4012(3) 0.6510(2) 0.1904(3) 0.0379(9) Uani 1 1 d .
H23 H 0.4648 0.5888 0.2017 0.045 Uiso 1 1 calc R
C24 C 0.3815(2) 0.6944(2) 0.1054(2) 0.0307(7) Uani 1 1 d .
H24 H 0.4357 0.6668 0.0589 0.037 Uiso 1 1 calc R
C25 C 0.2808(2) 0.7792(2) 0.08989(19) 0.0238(6) Uani 1 1 d .
H25 H 0.2643 0.8042 0.0334 0.029 Uiso 1 1 calc R
C26 C 0.2057(2) 0.8261(2) 0.15752(19) 0.0239(6) Uani 1 1 d .
H26 H 0.1373 0.8818 0.1474 0.029 Uiso 1 1 calc R
C27 C 0.2314(3) 0.7908(3) 0.24109(19) 0.0307(7) Uani 1 1 d .
H27 H 0.1846 0.8282 0.2857 0.037 Uiso 1 1 calc R
S1 S 0.17278(5) 0.75770(6) 0.49566(5) 0.02310(15) Uani 1 1 d .
O1 O 0.09027(16) 0.79635(17) 0.44334(14) 0.0296(5) Uani 1 1 d .
O2 O 0.27625(16) 0.67837(16) 0.46459(14) 0.0324(5) Uani 1 1 d .
O3 O 0.13547(18) 0.7399(2) 0.58697(15) 0.0493(7) Uani 1 1 d .
C28 C 0.2052(2) 0.8746(3) 0.4775(2) 0.0347(8) Uani 1 1 d .
F1 F 0.24238(17) 0.90096(16) 0.39395(14) 0.0482(5) Uani 1 1 d .
F2 F 0.11765(17) 0.95823(16) 0.50038(15) 0.0528(6) Uani 1 1 d .
F3 F 0.28146(17) 0.8543(2) 0.52121(17) 0.0619(7) Uani 1 1 d .
Ru2 Ru 0.827900(16) 0.679514(16) 0.662578(13) 0.01301(6) Uani 1 1 d .
N3 N 0.82249(16) 0.65919(17) 0.54857(13) 0.0149(4) Uani 1 1 d .
N4 N 0.87091(16) 0.52314(17) 0.70589(13) 0.0151(5) Uani 1 1 d .
C29 C 0.7807(2) 0.7568(2) 0.48660(16) 0.0153(5) Uani 1 1 d .
C30 C 0.6709(2) 0.8009(2) 0.47979(17) 0.0184(6) Uani 1 1 d .
H30 H 0.6251 0.7664 0.5138 0.022 Uiso 1 1 calc R
C31 C 0.6284(2) 0.8960(2) 0.42281(17) 0.0205(6) Uani 1 1 d .
C32 C 0.6972(2) 0.9461(2) 0.37443(18) 0.0222(6) Uani 1 1 d .
H32 H 0.6685 1.0112 0.3360 0.027 Uiso 1 1 calc R
C33 C 0.8076(2) 0.9024(2) 0.38144(17) 0.0198(6) Uani 1 1 d .
C34 C 0.8490(2) 0.8065(2) 0.43828(16) 0.0172(5) Uani 1 1 d .
H34 H 0.9237 0.7754 0.4438 0.021 Uiso 1 1 calc R
C35 C 0.5085(2) 0.9460(2) 0.4148(2) 0.0294(7) Uani 1 1 d .
H35A H 0.4711 0.9047 0.4573 0.044 Uiso 1 1 calc R
H35B H 0.5019 0.9466 0.3570 0.044 Uiso 1 1 calc R
H35C H 0.4754 1.0189 0.4249 0.044 Uiso 1 1 calc R
C36 C 0.8805(2) 0.9583(2) 0.32946(18) 0.0262(6) Uani 1 1 d .
H36A H 0.9310 0.9192 0.2843 0.039 Uiso 1 1 calc R
H36B H 0.9220 0.9614 0.3670 0.039 Uiso 1 1 calc R
H36C H 0.8359 1.0304 0.3034 0.039 Uiso 1 1 calc R
C37 C 0.8496(2) 0.5678(2) 0.52243(16) 0.0162(5) Uani 1 1 d .
C38 C 0.8415(2) 0.5712(2) 0.43207(17) 0.0209(6) Uani 1 1 d .
H38A H 0.7646 0.6026 0.4261 0.031 Uiso 1 1 calc R
H38B H 0.8763 0.4990 0.4202 0.031 Uiso 1 1 calc R
H38C H 0.8783 0.6143 0.3913 0.031 Uiso 1 1 calc R
C39 C 0.8824(2) 0.4693(2) 0.57671(17) 0.0181(6) Uani 1 1 d .
H39 H 0.9004 0.4099 0.5522 0.022 Uiso 1 1 calc R
C40 C 0.8920(2) 0.4471(2) 0.66268(17) 0.0164(5) Uani 1 1 d .
C41 C 0.9286(2) 0.3325(2) 0.70815(18) 0.0216(6) Uani 1 1 d .
H41A H 1.0035 0.3062 0.7178 0.032 Uiso 1 1 calc R
H41B H 0.9257 0.2898 0.6727 0.032 Uiso 1 1 calc R
H41C H 0.8804 0.3272 0.7634 0.032 Uiso 1 1 calc R
C42 C 0.8780(2) 0.4869(2) 0.79669(16) 0.0166(5) Uani 1 1 d .
C43 C 0.7824(2) 0.4957(2) 0.85563(17) 0.0188(6) Uani 1 1 d .
H43 H 0.7149 0.5239 0.8361 0.023 Uiso 1 1 calc R
C44 C 0.7861(2) 0.4628(2) 0.94336(17) 0.0207(6) Uani 1 1 d .
C45 C 0.8872(2) 0.4208(2) 0.96977(18) 0.0223(6) Uani 1 1 d .
H45 H 0.8904 0.3984 1.0293 0.027 Uiso 1 1 calc R
C46 C 0.9835(2) 0.4110(2) 0.91119(18) 0.0205(6) Uani 1 1 d .
C47 C 0.9783(2) 0.4446(2) 0.82370(17) 0.0181(6) Uani 1 1 d .
H47 H 1.0427 0.4388 0.7828 0.022 Uiso 1 1 calc R
C48 C 0.6825(2) 0.4721(2) 1.00761(19) 0.0294(7) Uani 1 1 d .
H48A H 0.6202 0.5064 0.9774 0.044 Uiso 1 1 calc R
H48B H 0.6725 0.5147 1.0487 0.044 Uiso 1 1 calc R
H48C H 0.6880 0.4012 1.0383 0.044 Uiso 1 1 calc R
C49 C 1.0917(2) 0.3638(2) 0.9423(2) 0.0269(7) Uani 1 1 d .
H49A H 1.1510 0.3559 0.8929 0.040 Uiso 1 1 calc R
H49B H 1.1025 0.2941 0.9789 0.040 Uiso 1 1 calc R
H49C H 1.0914 0.4109 0.9752 0.040 Uiso 1 1 calc R
C50 C 0.6909(2) 0.8217(2) 0.70242(18) 0.0195(6) Uani 1 1 d .
H50 H 0.6164 0.8444 0.6996 0.023 Uiso 1 1 calc R
C51 C 0.7339(2) 0.7511(2) 0.77618(17) 0.0215(6) Uani 1 1 d .
H51 H 0.6876 0.7283 0.8234 0.026 Uiso 1 1 calc R
C52 C 0.8455(2) 0.7148(2) 0.77931(17) 0.0205(6) Uani 1 1 d .
H52 H 0.8733 0.6714 0.8300 0.025 Uiso 1 1 calc R
C53 C 0.9159(2) 0.7432(2) 0.70674(18) 0.0190(6) Uani 1 1 d .
H53 H 0.9920 0.7135 0.7067 0.023 Uiso 1 1 calc R
C54 C 0.8723(2) 0.8167(2) 0.63357(17) 0.0184(6) Uani 1 1 d .
H54 H 0.9190 0.8375 0.5854 0.022 Uiso 1 1 calc R
C55 C 0.7594(2) 0.8581(2) 0.63322(17) 0.0183(6) Uani 1 1 d .
H55 H 0.7294 0.9105 0.5864 0.022 Uiso 1 1 calc R
S2 S 0.41993(5) 0.77512(5) 0.84111(4) 0.01926(14) Uani 1 1 d .
O4 O 0.50497(17) 0.70642(18) 0.89141(14) 0.0381(6) Uani 1 1 d .
O5 O 0.43174(17) 0.87058(16) 0.79104(14) 0.0311(5) Uani 1 1 d .
O6 O 0.31060(16) 0.78940(17) 0.88487(13) 0.0303(5) Uani 1 1 d .
C56 C 0.4448(3) 0.7004(2) 0.7585(2) 0.0316(7) Uani 1 1 d .
F4 F 0.43889(18) 0.60711(16) 0.79321(15) 0.0562(6) Uani 1 1 d .
F5 F 0.54412(17) 0.68091(18) 0.71151(14) 0.0552(6) Uani 1 1 d .
F6 F 0.37186(19) 0.75304(19) 0.70633(14) 0.0565(6) Uani 1 1 d .

loop_
_atom_site_aniso_label
_atom_site_aniso_U_11
_atom_site_aniso_U_22
_atom_site_aniso_U_33
_atom_site_aniso_U_23
_atom_site_aniso_U_13
_atom_site_aniso_U_12
Ru1 0.01203(10) 0.01337(11) 0.01502(11) -0.00124(8) -0.00325(8) -0.00631(8)
N1 0.0115(10) 0.0154(11) 0.0129(11) -0.0028(9) -0.0020(8) -0.0048(9)
N2 0.0114(10) 0.0133(11) 0.0140(11) -0.0029(9) -0.0012(8) -0.0042(8)
C1 0.0136(12) 0.0104(12) 0.0186(14) 0.0019(10) -0.0058(10) -0.0048(10)
C2 0.0172(13) 0.0140(13) 0.0202(14) -0.0045(11) -0.0033(11) -0.0054(11)
C3 0.0156(13) 0.0113(13) 0.0265(15) -0.0015(11) -0.0026(11) -0.0058(10)
C4 0.0167(13) 0.0161(14) 0.0306(16) 0.0025(12) -0.0099(12) -0.0081(11)
C5 0.0245(14) 0.0176(14) 0.0216(15) 0.0023(11) -0.0087(11) -0.0123(12)
C6 0.0169(13) 0.0156(13) 0.0161(13) -0.0015(11) -0.0028(10) -0.0079(11)
C7 0.0165(14) 0.0231(15) 0.0351(17) -0.0083(13) -0.0015(12) -0.0041(12)
C8 0.0273(15) 0.0356(18) 0.0259(16) -0.0010(13) -0.0126(13) -0.0157(14)
C9 0.0151(12) 0.0148(13) 0.0112(12) -0.0052(10) 0.0010(10) -0.0056(10)
C10 0.0189(13) 0.0144(13) 0.0162(13) -0.0034(11) -0.0022(10) -0.0056(11)
C11 0.0154(12) 0.0149(13) 0.0166(13) -0.0049(10) -0.0008(10) -0.0077(10)
C12 0.0117(12) 0.0168(13) 0.0124(13) -0.0067(10) 0.0002(10) -0.0047(10)
C13 0.0161(13) 0.0204(14) 0.0190(14) -0.0021(11) -0.0049(11) -0.0095(11)
C14 0.0111(12) 0.0132(13) 0.0198(14) -0.0010(10) -0.0058(10) -0.0058(10)
C15 0.0132(12) 0.0182(14) 0.0164(13) -0.0039(11) -0.0023(10) -0.0061(11)
C16 0.0128(12) 0.0164(13) 0.0234(14) -0.0042(11) -0.0050(11) -0.0047(11)
C17 0.0163(13) 0.0153(13) 0.0245(15) 0.0015(11) -0.0084(11) -0.0078(11)
C18 0.0152(13) 0.0216(14) 0.0185(14) -0.0019(11) -0.0036(10) -0.0125(11)
C19 0.0129(12) 0.0163(13) 0.0194(14) -0.0051(11) -0.0027(10) -0.0067(10)
C20 0.0196(14) 0.0184(14) 0.0288(16) -0.0048(12) -0.0046(12) -0.0015(12)
C21 0.0240(14) 0.0253(15) 0.0194(15) -0.0004(12) -0.0033(11) -0.0137(12)
C22 0.056(2) 0.054(2) 0.0307(18) 0.0205(16) -0.0260(17) -0.049(2)
C23 0.0316(17) 0.0127(15) 0.077(3) 0.0081(16) -0.0312(18) -0.0127(13)
C24 0.0261(16) 0.0259(16) 0.049(2) -0.0215(15) 0.0035(14) -0.0155(13)
C25 0.0365(16) 0.0262(16) 0.0223(15) -0.0002(12) -0.0111(13) -0.0233(14)
C26 0.0152(13) 0.0230(15) 0.0393(18) -0.0038(13) -0.0069(12) -0.0126(12)
C27 0.0351(17) 0.048(2) 0.0252(16) -0.0122(15) 0.0087(13) -0.0354(16)
S1 0.0166(3) 0.0244(4) 0.0222(4) 0.0012(3) -0.0030(3) -0.0065(3)
O1 0.0227(10) 0.0326(12) 0.0365(13) -0.0067(10) -0.0101(9) -0.0108(9)
O2 0.0217(10) 0.0233(11) 0.0417(13) -0.0037(10) -0.0032(9) -0.0029(9)
O3 0.0321(13) 0.0641(18) 0.0283(13) 0.0097(12) -0.0006(10) -0.0130(12)
C28 0.0245(16) 0.0389(19) 0.042(2) -0.0200(16) -0.0084(14) -0.0053(14)
F1 0.0557(13) 0.0363(11) 0.0528(13) -0.0068(10) 0.0076(10) -0.0292(10)
F2 0.0457(12) 0.0407(12) 0.0713(16) -0.0323(11) -0.0053(11) -0.0068(10)
F3 0.0450(12) 0.0767(17) 0.0878(18) -0.0389(14) -0.0226(12) -0.0246(12)
Ru2 0.01451(11) 0.01292(11) 0.01207(11) -0.00284(8) -0.00130(8) -0.00621(8)
N3 0.0132(10) 0.0176(11) 0.0145(11) -0.0029(9) -0.0016(8) -0.0073(9)
N4 0.0148(10) 0.0174(11) 0.0140(11) -0.0031(9) -0.0002(9) -0.0085(9)
C29 0.0169(13) 0.0166(13) 0.0127(13) -0.0047(10) -0.0047(10) -0.0047(10)
C30 0.0161(13) 0.0209(14) 0.0204(14) -0.0077(11) -0.0026(11) -0.0075(11)
C31 0.0196(14) 0.0223(15) 0.0195(14) -0.0106(12) -0.0068(11) -0.0025(12)
C32 0.0295(15) 0.0163(14) 0.0187(14) -0.0019(11) -0.0116(12) -0.0040(12)
C33 0.0266(14) 0.0196(14) 0.0147(14) -0.0057(11) -0.0044(11) -0.0085(12)
C34 0.0176(13) 0.0197(14) 0.0144(13) -0.0051(11) -0.0029(10) -0.0066(11)
C35 0.0214(15) 0.0300(17) 0.0346(18) -0.0116(14) -0.0115(13) -0.0017(13)
C36 0.0340(16) 0.0253(16) 0.0202(15) 0.0016(12) -0.0057(12) -0.0156(13)
C37 0.0141(12) 0.0223(14) 0.0162(13) -0.0037(11) -0.0029(10) -0.0104(11)
C38 0.0218(14) 0.0233(15) 0.0215(15) -0.0072(12) -0.0054(11) -0.0097(12)
C39 0.0173(13) 0.0190(14) 0.0220(14) -0.0093(11) 0.0002(11) -0.0096(11)
C40 0.0141(12) 0.0158(13) 0.0201(14) -0.0032(11) 0.0022(10) -0.0098(11)
C41 0.0285(15) 0.0174(14) 0.0224(15) -0.0047(11) 0.0003(12) -0.0141(12)
C42 0.0224(13) 0.0124(13) 0.0159(13) -0.0015(10) -0.0027(11) -0.0088(11)
C43 0.0186(13) 0.0160(13) 0.0191(14) -0.0007(11) -0.0022(11) -0.0069(11)
C44 0.0260(15) 0.0152(14) 0.0180(14) -0.0013(11) -0.0012(11) -0.0084(11)
C45 0.0336(16) 0.0182(14) 0.0154(14) 0.0010(11) -0.0065(12) -0.0118(12)
C46 0.0262(14) 0.0130(13) 0.0240(15) -0.0018(11) -0.0079(12) -0.0084(11)
C47 0.0203(13) 0.0143(13) 0.0195(14) -0.0013(11) -0.0031(11) -0.0080(11)
C48 0.0296(16) 0.0314(17) 0.0204(15) -0.0014(13) 0.0029(12) -0.0126(13)
C49 0.0290(16) 0.0233(16) 0.0291(17) 0.0008(13) -0.0124(13) -0.0103(13)
C50 0.0161(13) 0.0146(13) 0.0262(15) -0.0107(11) 0.0014(11) -0.0038(11)
C51 0.0291(15) 0.0191(14) 0.0164(14) -0.0093(11) 0.0049(11) -0.0111(12)
C52 0.0311(15) 0.0179(14) 0.0155(14) -0.0069(11) -0.0063(11) -0.0092(12)
C53 0.0186(13) 0.0163(14) 0.0262(15) -0.0088(11) -0.0057(11) -0.0067(11)
C54 0.0228(14) 0.0167(14) 0.0192(14) -0.0044(11) -0.0001(11) -0.0124(11)
C55 0.0230(14) 0.0112(13) 0.0200(14) -0.0036(11) -0.0049(11) -0.0053(11)
S2 0.0198(3) 0.0184(3) 0.0197(3) -0.0021(3) -0.0047(3) -0.0079(3)
O4 0.0286(12) 0.0411(14) 0.0341(13) 0.0050(10) -0.0147(10) -0.0070(10)
O5 0.0405(12) 0.0219(11) 0.0372(13) -0.0014(9) -0.0111(10) -0.0180(10)
O6 0.0224(10) 0.0369(13) 0.0324(12) -0.0139(10) 0.0022(9) -0.0122(9)
C56 0.0342(17) 0.0278(17) 0.0368(19) -0.0139(14) 0.0071(14) -0.0189(14)
F4 0.0693(15) 0.0308(11) 0.0723(16) -0.0242(11) 0.0163(12) -0.0311(11)
F5 0.0519(13) 0.0699(15) 0.0541(14) -0.0395(12) 0.0275(10) -0.0378(12)
F6 0.0713(15) 0.0700(16) 0.0468(13) -0.0218(12) -0.0231(12) -0.0307(13)

loop_
_atom_type_symbol
_atom_type_description
_atom_type_scat_dispersion_real
_atom_type_scat_dispersion_imag
_atom_type_scat_source
C C 0.0033 0.0016 'International Tables Vol C Tables 4.2.6.8 and 6.1.1.4'
H H 0.0000 0.0000 'International Tables Vol C Tables 4.2.6.8 and 6.1.1.4'
N N 0.0061 0.0033 'International Tables Vol C Tables 4.2.6.8 and 6.1.1.4'
O O 0.0106 0.0060 'International Tables Vol C Tables 4.2.6.8 and 6.1.1.4'
F F 0.0171 0.0103 'International Tables Vol C Tables 4.2.6.8 and 6.1.1.4'
S S 0.1246 0.1234 'International Tables Vol C Tables 4.2.6.8 and 6.1.1.4'
Ru Ru -1.2594 0.8363 'International Tables Vol C Tables 4.2.6.8 and 6.1.1.4'

loop_
_geom_angle_atom_site_label_1
_geom_angle_atom_site_label_2
_geom_angle_atom_site_label_3
_geom_angle
N1 Ru1 N2 89.07(8)
N1 Ru1 C27 116.19(11)
N2 Ru1 C27 126.35(10)
N1 Ru1 C24 129.64(11)
N2 Ru1 C24 119.85(10)
C27 Ru1 C24 80.69(12)
N1 Ru1 C22 151.85(12)
N2 Ru1 C22 101.02(10)
C27 Ru1 C22 37.80(13)
C24 Ru1 C22 67.17(13)
N1 Ru1 C26 97.25(9)
N2 Ru1 C26 163.63(10)
C27 Ru1 C26 37.56(11)
C24 Ru1 C26 66.88(11)
C22 Ru1 C26 66.80(11)
N1 Ru1 C25 102.61(9)
N2 Ru1 C25 155.73(10)
C27 Ru1 C25 67.32(11)
C24 Ru1 C25 37.36(11)
C22 Ru1 C25 78.64(11)
C26 Ru1 C25 36.42(11)
N1 Ru1 C23 166.79(12)
N2 Ru1 C23 98.83(10)
C27 Ru1 C23 67.27(13)
C24 Ru1 C23 37.16(13)
C22 Ru1 C23 36.58(14)
C26 Ru1 C23 78.03(11)
C25 Ru1 C23 66.25(11)
C9 N1 C1 116.5(2)
C9 N1 Ru1 129.02(17)
C1 N1 Ru1 114.35(15)
C12 N2 C14 115.9(2)
C12 N2 Ru1 128.70(17)
C14 N2 Ru1 115.40(15)
C6 C1 C2 120.9(2)
C6 C1 N1 120.6(2)
C2 C1 N1 118.4(2)
C1 C2 C3 120.1(2)
C1 C2 H2 120.0
C3 C2 H2 120.0
C4 C3 C2 118.7(2)
C4 C3 C7 121.2(2)
C2 C3 C7 120.2(3)
C3 C4 C5 121.8(2)
C3 C4 H4 119.1
C5 C4 H4 119.1
C4 C5 C6 118.8(2)
C4 C5 C8 121.4(2)
C6 C5 C8 119.9(2)
C1 C6 C5 119.8(2)
C1 C6 H6 120.1
C5 C6 H6 120.1
C3 C7 H7A 109.5
C3 C7 H7B 109.5
H7A C7 H7B 109.5
C3 C7 H7C 109.5
H7A C7 H7C 109.5
H7B C7 H7C 109.5
C5 C8 H8A 109.5
C5 C8 H8B 109.5
H8A C8 H8B 109.5
C5 C8 H8C 109.5
H8A C8 H8C 109.5
H8B C8 H8C 109.5
N1 C9 C11 122.4(2)
N1 C9 C10 119.9(2)
C11 C9 C10 117.7(2)
C9 C10 H10A 109.5
C9 C10 H10B 109.5
H10A C10 H10B 109.5
C9 C10 H10C 109.5
H10A C10 H10C 109.5
H10B C10 H10C 109.5
C12 C11 C9 127.8(2)
C12 C11 H11 116.1
C9 C11 H11 116.1
N2 C12 C11 122.7(2)
N2 C12 C13 119.9(2)
C11 C12 C13 117.3(2)
C12 C13 H13A 109.5
C12 C13 H13B 109.5
H13A C13 H13B 109.5
C12 C13 H13C 109.5
H13A C13 H13C 109.5
H13B C13 H13C 109.5
C19 C14 C15 120.9(2)
C19 C14 N2 119.1(2)
C15 C14 N2 120.0(2)
C14 C15 C16 119.8(2)
C14 C15 H15 120.1
C16 C15 H15 120.1
C17 C16 C15 118.9(2)
C17 C16 C20 120.5(2)
C15 C16 C20 120.6(2)
C16 C17 C18 121.9(2)
C16 C17 H17 119.1
C18 C17 H17 119.1
C19 C18 C17 118.4(2)
C19 C18 C21 120.4(2)
C17 C18 C21 121.2(2)
C14 C19 C18 120.2(2)
C14 C19 H19 119.9
C18 C19 H19 119.9
C16 C20 H20A 109.5
C16 C20 H20B 109.5
H20A C20 H20B 109.5
C16 C20 H20C 109.5
H20A C20 H20C 109.5
H20B C20 H20C 109.5
C18 C21 H21A 109.5
C18 C21 H21B 109.5
H21A C21 H21B 109.5
C18 C21 H21C 109.5
H21A C21 H21C 109.5
H21B C21 H21C 109.5
C23 C22 C27 119.7(3)
C23 C22 Ru1 72.60(18)
C27 C22 Ru1 68.74(17)
C23 C22 H22 120.1
C27 C22 H22 120.1
Ru1 C22 H22 131.2
C22 C23 C24 120.2(3)
C22 C23 Ru1 70.82(18)
C24 C23 Ru1 69.37(16)
C22 C23 H23 119.9
C24 C23 H23 119.9
Ru1 C23 H23 133.1
C23 C24 C25 119.7(3)
C23 C24 Ru1 73.47(18)
C25 C24 Ru1 73.15(16)
C23 C24 H24 120.2
C25 C24 H24 120.2
Ru1 C24 H24 124.9
C26 C25 C24 119.9(3)
C26 C25 Ru1 71.71(15)
C24 C25 Ru1 69.48(16)
C26 C25 H25 120.0
C24 C25 H25 120.0
Ru1 C25 H25 131.6
C25 C26 C27 120.0(3)
C25 C26 Ru1 71.87(15)
C27 C26 Ru1 68.27(15)
C25 C26 H26 120.0
C27 C26 H26 120.0
Ru1 C26 H26 133.0
C26 C27 C22 119.7(3)
C26 C27 Ru1 74.17(16)
C22 C27 Ru1 73.46(17)
C26 C27 H27 120.1
C22 C27 H27 120.1
Ru1 C27 H27 123.7
O3 S1 O1 115.46(13)
O3 S1 O2 115.96(14)
O1 S1 O2 115.02(13)
O3 S1 C28 102.80(16)
O1 S1 C28 102.13(14)
O2 S1 C28 102.43(13)
F2 C28 F3 108.4(3)
F2 C28 F1 107.7(3)
F3 C28 F1 107.9(3)
F2 C28 S1 111.4(2)
F3 C28 S1 111.3(2)
F1 C28 S1 110.0(2)
N4 Ru2 N3 88.81(9)
N4 Ru2 C53 113.10(9)
N3 Ru2 C53 135.42(9)
N4 Ru2 C50 133.87(9)
N3 Ru2 C50 112.40(10)
C53 Ru2 C50 80.62(10)
N4 Ru2 C51 104.31(9)
N3 Ru2 C51 145.95(10)
C53 Ru2 C51 67.98(10)
C50 Ru2 C51 37.79(10)
N4 Ru2 C54 147.48(9)
N3 Ru2 C54 105.62(9)
C53 Ru2 C54 37.90(10)
C50 Ru2 C54 67.55(10)
C51 Ru2 C54 80.03(10)
N4 Ru2 C52 96.31(9)
N3 Ru2 C52 172.67(9)
C53 Ru2 C52 37.43(10)
C50 Ru2 C52 67.50(10)
C51 Ru2 C52 37.27(10)
C54 Ru2 C52 67.35(10)
N4 Ru2 C55 170.82(9)
N3 Ru2 C55 97.09(9)
C53 Ru2 C55 67.20(10)
C50 Ru2 C55 37.11(10)
C51 Ru2 C55 66.99(10)
C54 Ru2 C55 36.83(10)
C52 Ru2 C55 78.51(10)
C37 N3 C29 115.9(2)
C37 N3 Ru2 128.96(18)
C29 N3 Ru2 115.08(16)
C40 N4 C42 115.5(2)
C40 N4 Ru2 128.89(18)
C42 N4 Ru2 115.61(16)
C34 C29 C30 121.2(2)
C34 C29 N3 119.9(2)
C30 C29 N3 118.8(2)
C29 C30 C31 119.8(3)
C29 C30 H30 120.1
C31 C30 H30 120.1
C30 C31 C32 119.0(2)
C30 C31 C35 120.7(3)
C32 C31 C35 120.3(3)
C31 C32 C33 121.5(3)
C31 C32 H32 119.3
C33 C32 H32 119.3
C34 C33 C32 118.8(3)
C34 C33 C36 120.4(2)
C32 C33 C36 120.8(2)
C29 C34 C33 119.8(2)
C29 C34 H34 120.1
C33 C34 H34 120.1
C31 C35 H35A 109.5
C31 C35 H35B 109.5
H35A C35 H35B 109.5
C31 C35 H35C 109.5
H35A C35 H35C 109.5
H35B C35 H35C 109.5
C33 C36 H36A 109.5
C33 C36 H36B 109.5
H36A C36 H36B 109.5
C33 C36 H36C 109.5
H36A C36 H36C 109.5
H36B C36 H36C 109.5
N3 C37 C39 122.5(2)
N3 C37 C38 119.9(2)
C39 C37 C38 117.7(2)
C37 C38 H38A 109.5
C37 C38 H38B 109.5
H38A C38 H38B 109.5
C37 C38 H38C 109.5
H38A C38 H38C 109.5
H38B C38 H38C 109.5
C37 C39 C40 127.8(2)
C37 C39 H39 116.1
C40 C39 H39 116.1
N4 C40 C39 122.8(2)
N4 C40 C41 119.5(2)
C39 C40 C41 117.6(2)
C40 C41 H41A 109.5
C40 C41 H41B 109.5
H41A C41 H41B 109.5
C40 C41 H41C 109.5
H41A C41 H41C 109.5
H41B C41 H41C 109.5
C43 C42 C47 121.2(2)
C43 C42 N4 118.4(2)
C47 C42 N4 120.5(2)
C42 C43 C44 119.8(3)
C42 C43 H43 120.1
C44 C43 H43 120.1
C43 C44 C45 118.5(2)
C43 C44 C48 120.1(3)
C45 C44 C48 121.4(3)
C46 C45 C44 122.0(3)
C46 C45 H45 119.0
C44 C45 H45 119.0
C47 C46 C45 118.7(3)
C47 C46 C49 120.8(3)
C45 C46 C49 120.5(3)
C42 C47 C46 119.7(2)
C42 C47 H47 120.1
C46 C47 H47 120.1
C44 C48 H48A 109.5
C44 C48 H48B 109.5
H48A C48 H48B 109.5
C44 C48 H48C 109.5
H48A C48 H48C 109.5
H48B C48 H48C 109.5
C46 C49 H49A 109.5
C46 C49 H49B 109.5
H49A C49 H49B 109.5
C46 C49 H49C 109.5
H49A C49 H49C 109.5
H49B C49 H49C 109.5
C55 C50 C51 119.8(2)
C55 C50 Ru2 73.68(15)
C51 C50 Ru2 71.17(15)
C55 C50 H50 120.1
C51 C50 H50 120.1
Ru2 C50 H50 127.0
C52 C51 C50 120.1(2)
C52 C51 Ru2 72.55(15)
C50 C51 Ru2 71.03(15)
C52 C51 H51 120.0
C50 C51 H51 120.0
Ru2 C51 H51 128.7
C51 C52 C53 119.9(2)
C51 C52 Ru2 70.17(15)
C53 C52 Ru2 69.64(15)
C51 C52 H52 120.1
C53 C52 H52 120.1
Ru2 C52 H52 133.3
C52 C53 C54 120.0(2)
C52 C53 Ru2 72.93(15)
C54 C53 Ru2 72.25(15)
C52 C53 H53 120.0
C54 C53 H53 120.0
Ru2 C53 H53 126.7
C55 C54 C53 119.6(2)
C55 C54 Ru2 73.00(15)
C53 C54 Ru2 69.85(15)
C55 C54 H54 120.2
C53 C54 H54 120.2
Ru2 C54 H54 129.3
C54 C55 C50 120.2(2)
C54 C55 Ru2 70.18(15)
C50 C55 Ru2 69.21(15)
C54 C55 H55 119.9
C50 C55 H55 119.9
Ru2 C55 H55 134.1
O5 S2 O6 115.11(13)
O5 S2 O4 114.34(13)
O6 S2 O4 115.26(13)
O5 S2 C56 102.59(14)
O6 S2 C56 103.53(13)
O4 S2 C56 103.64(15)
F6 C56 F4 107.2(3)
F6 C56 F5 108.5(3)
F4 C56 F5 107.2(3)
F6 C56 S2 111.4(2)
F4 C56 S2 111.4(2)
F5 C56 S2 110.9(2)

loop_
_geom_bond_atom_site_label_1
_geom_bond_atom_site_label_2
_geom_bond_distance
Ru1 N1 2.005(2)
Ru1 N2 2.008(2)
Ru1 C27 2.154(3)
Ru1 C24 2.185(3)
Ru1 C22 2.216(3)
Ru1 C26 2.231(3)
Ru1 C25 2.233(3)
Ru1 C23 2.238(3)
N1 C9 1.351(3)
N1 C1 1.458(3)
N2 C12 1.351(3)
N2 C14 1.458(3)
C1 C6 1.390(4)
C1 C2 1.396(4)
C2 C3 1.401(4)
C2 H2 0.9500
C3 C4 1.395(4)
C3 C7 1.514(4)
C4 C5 1.399(4)
C4 H4 0.9500
C5 C6 1.407(4)
C5 C8 1.514(4)
C6 H6 0.9500
C7 H7A 0.9800
C7 H7B 0.9800
C7 H7C 0.9800
C8 H8A 0.9800
C8 H8B 0.9800
C8 H8C 0.9800
C9 C11 1.398(4)
C9 C10 1.513(3)
C10 H10A 0.9800
C10 H10B 0.9800
C10 H10C 0.9800
C11 C12 1.397(4)
C11 H11 0.9500
C12 C13 1.522(3)
C13 H13A 0.9800
C13 H13B 0.9800
C13 H13C 0.9800
C14 C19 1.394(4)
C14 C15 1.395(4)
C15 C16 1.401(4)
C15 H15 0.9500
C16 C17 1.394(4)
C16 C20 1.514(4)
C17 C18 1.403(4)
C17 H17 0.9500
C18 C19 1.399(4)
C18 C21 1.512(4)
C19 H19 0.9500
C20 H20A 0.9800
C20 H20B 0.9800
C20 H20C 0.9800
C21 H21A 0.9800
C21 H21B 0.9800
C21 H21C 0.9800
C22 C23 1.398(5)
C22 C27 1.417(5)
C22 H22 0.9500
C23 C24 1.410(5)
C23 H23 0.9500
C24 C25 1.416(4)
C24 H24 0.9500
C25 C26 1.395(4)
C25 H25 0.9500
C26 C27 1.414(4)
C26 H26 0.9500
C27 H27 0.9500
S1 O3 1.441(2)
S1 O1 1.442(2)
S1 O2 1.445(2)
S1 C28 1.857(4)
C28 F2 1.327(4)
C28 F3 1.328(4)
C28 F1 1.342(4)
Ru2 N4 2.008(2)
Ru2 N3 2.011(2)
Ru2 C53 2.184(3)
Ru2 C50 2.194(3)
Ru2 C51 2.196(3)
Ru2 C54 2.216(3)
Ru2 C52 2.227(3)
Ru2 C55 2.252(3)
N3 C37 1.357(3)
N3 C29 1.459(3)
N4 C40 1.352(3)
N4 C42 1.455(3)
C29 C34 1.389(4)
C29 C30 1.394(4)
C30 C31 1.396(4)
C30 H30 0.9500
C31 C32 1.398(4)
C31 C35 1.523(4)
C32 C33 1.402(4)
C32 H32 0.9500
C33 C34 1.400(4)
C33 C36 1.512(4)
C34 H34 0.9500
C35 H35A 0.9800
C35 H35B 0.9800
C35 H35C 0.9800
C36 H36A 0.9800
C36 H36B 0.9800
C36 H36C 0.9800
C37 C39 1.392(4)
C37 C38 1.512(4)
C38 H38A 0.9800
C38 H38B 0.9800
C38 H38C 0.9800
C39 C40 1.394(4)
C39 H39 0.9500
C40 C41 1.513(4)
C41 H41A 0.9800
C41 H41B 0.9800
C41 H41C 0.9800
C42 C43 1.396(4)
C42 C47 1.397(4)
C43 C44 1.397(4)
C43 H43 0.9500
C44 C45 1.403(4)
C44 C48 1.516(4)
C45 C46 1.398(4)
C45 H45 0.9500
C46 C47 1.397(4)
C46 C49 1.520(4)
C47 H47 0.9500
C48 H48A 0.9800
C48 H48B 0.9800
C48 H48C 0.9800
C49 H49A 0.9800
C49 H49B 0.9800
C49 H49C 0.9800
C50 C55 1.416(4)
C50 C51 1.422(4)
C50 H50 0.9500
C51 C52 1.414(4)
C51 H51 0.9500
C52 C53 1.416(4)
C52 H52 0.9500
C53 C54 1.429(4)
C53 H53 0.9500
C54 C55 1.412(4)
C54 H54 0.9500
C55 H55 0.9500
S2 O5 1.442(2)
S2 O6 1.446(2)
S2 O4 1.446(2)
S2 C56 1.836(3)
C56 F6 1.329(4)
C56 F4 1.331(4)
C56 F5 1.336(3)

loop_
_geom_torsion_atom_site_label_1
_geom_torsion_atom_site_label_2
_geom_torsion_atom_site_label_3
_geom_torsion_atom_site_label_4
_geom_torsion
N2 Ru1 N1 C9 5.8(2)
C27 Ru1 N1 C9 136.6(2)
C24 Ru1 N1 C9 -123.4(2)
C22 Ru1 N1 C9 117.9(3)
C26 Ru1 N1 C9 170.7(2)
C25 Ru1 N1 C9 -152.7(2)
C23 Ru1 N1 C9 -121.2(4)
N2 Ru1 N1 C1 -170.27(17)
C27 Ru1 N1 C1 -39.5(2)
C24 Ru1 N1 C1 60.5(2)
C22 Ru1 N1 C1 -58.2(3)
C26 Ru1 N1 C1 -5.41(18)
C25 Ru1 N1 C1 31.19(19)
C23 Ru1 N1 C1 62.7(5)
N1 Ru1 N2 C12 -4.8(2)
C27 Ru1 N2 C12 -127.2(2)
C24 Ru1 N2 C12 131.8(2)
C22 Ru1 N2 C12 -158.4(2)
C26 Ru1 N2 C12 -117.9(3)
C25 Ru1 N2 C12 114.9(3)
C23 Ru1 N2 C12 164.5(2)
N1 Ru1 N2 C14 173.78(17)
C27 Ru1 N2 C14 51.4(2)
C24 Ru1 N2 C14 -49.6(2)
C22 Ru1 N2 C14 20.2(2)
C26 Ru1 N2 C14 60.7(4)
C25 Ru1 N2 C14 -66.5(3)
C23 Ru1 N2 C14 -16.9(2)
C9 N1 C1 C6 97.3(3)
Ru1 N1 C1 C6 -86.1(2)
C9 N1 C1 C2 -87.0(3)
Ru1 N1 C1 C2 89.6(2)
C6 C1 C2 C3 1.3(4)
N1 C1 C2 C3 -174.3(2)
C1 C2 C3 C4 -0.5(4)
C1 C2 C3 C7 180.0(2)
C2 C3 C4 C5 -0.8(4)
C7 C3 C4 C5 178.8(2)
C3 C4 C5 C6 1.2(4)
C3 C4 C5 C8 -179.5(3)
C2 C1 C6 C5 -0.9(4)
N1 C1 C6 C5 174.7(2)
C4 C5 C6 C1 -0.4(4)
C8 C5 C6 C1 -179.6(2)
C1 N1 C9 C11 171.7(2)
Ru1 N1 C9 C11 -4.3(4)
C1 N1 C9 C10 -9.0(3)
Ru1 N1 C9 C10 175.01(17)
N1 C9 C11 C12 -0.6(4)
C10 C9 C11 C12 -180.0(2)
C14 N2 C12 C11 -176.3(2)
Ru1 N2 C12 C11 2.3(4)
C14 N2 C12 C13 6.1(3)
Ru1 N2 C12 C13 -175.29(17)
C9 C11 C12 N2 1.6(4)
C9 C11 C12 C13 179.3(2)
C12 N2 C14 C19 88.5(3)
Ru1 N2 C14 C19 -90.3(2)
C12 N2 C14 C15 -93.0(3)
Ru1 N2 C14 C15 88.3(2)
C19 C14 C15 C16 0.7(4)
N2 C14 C15 C16 -177.8(2)
C14 C15 C16 C17 -0.5(4)
C14 C15 C16 C20 178.9(2)
C15 C16 C17 C18 -0.4(4)
C20 C16 C17 C18 -179.8(2)
C16 C17 C18 C19 1.2(4)
C16 C17 C18 C21 -178.2(2)
C15 C14 C19 C18 0.1(4)
N2 C14 C19 C18 178.6(2)
C17 C18 C19 C14 -1.0(4)
C21 C18 C19 C14 178.4(2)
N1 Ru1 C22 C23 160.79(19)
N2 Ru1 C22 C23 -89.99(18)
C27 Ru1 C22 C23 132.8(3)
C24 Ru1 C22 C23 27.92(17)
C26 Ru1 C22 C23 101.48(19)
C25 Ru1 C22 C23 65.27(18)
N1 Ru1 C22 C27 28.0(3)
N2 Ru1 C22 C27 137.24(18)
C24 Ru1 C22 C27 -104.8(2)
C26 Ru1 C22 C27 -31.29(17)
C25 Ru1 C22 C27 -67.51(19)
C23 Ru1 C22 C27 -132.8(3)
C27 C22 C23 C24 1.3(4)
Ru1 C22 C23 C24 -50.7(2)
C27 C22 C23 Ru1 52.0(2)
N1 Ru1 C23 C22 -137.2(4)
N2 Ru1 C23 C22 96.63(18)
C27 Ru1 C23 C22 -29.20(17)
C24 Ru1 C23 C22 -134.4(3)
C26 Ru1 C23 C22 -67.03(18)
C25 Ru1 C23 C22 -103.39(19)
N1 Ru1 C23 C24 -2.8(5)
N2 Ru1 C23 C24 -128.97(17)
C27 Ru1 C23 C24 105.20(19)
C22 Ru1 C23 C24 134.4(3)
C26 Ru1 C23 C24 67.36(18)
C25 Ru1 C23 C24 31.01(17)
C22 C23 C24 C25 -7.6(4)
Ru1 C23 C24 C25 -58.9(2)
C22 C23 C24 Ru1 51.3(2)
N1 Ru1 C24 C23 179.16(16)
N2 Ru1 C24 C23 62.3(2)
C27 Ru1 C24 C23 -64.42(19)
C22 Ru1 C24 C23 -27.52(18)
C26 Ru1 C24 C23 -101.0(2)
C25 Ru1 C24 C23 -129.0(3)
N1 Ru1 C24 C25 -51.8(2)
N2 Ru1 C24 C25 -168.65(15)
C27 Ru1 C24 C25 64.59(18)
C22 Ru1 C24 C25 101.5(2)
C26 Ru1 C24 C25 28.05(17)
C23 Ru1 C24 C25 129.0(3)
C23 C24 C25 C26 6.1(4)
Ru1 C24 C25 C26 -53.0(2)
C23 C24 C25 Ru1 59.0(2)
N1 Ru1 C25 C26 -85.10(17)
N2 Ru1 C25 C26 157.8(2)
C27 Ru1 C25 C26 28.28(18)
C24 Ru1 C25 C26 133.2(3)
C22 Ru1 C25 C26 66.14(19)
C23 Ru1 C25 C26 102.4(2)
N1 Ru1 C25 C24 141.66(17)
N2 Ru1 C25 C24 24.5(3)
C27 Ru1 C25 C24 -105.0(2)
C22 Ru1 C25 C24 -67.1(2)
C26 Ru1 C25 C24 -133.2(3)
C23 Ru1 C25 C24 -30.85(19)
C24 C25 C26 C27 1.7(4)
Ru1 C25 C26 C27 -50.3(2)
C24 C25 C26 Ru1 51.9(2)
N1 Ru1 C26 C25 101.43(17)
N2 Ru1 C26 C25 -146.5(3)
C27 Ru1 C26 C25 -134.2(3)
C24 Ru1 C26 C25 -28.73(17)
C22 Ru1 C26 C25 -102.7(2)
C23 Ru1 C26 C25 -66.05(19)
N1 Ru1 C26 C27 -124.37(18)
N2 Ru1 C26 C27 -12.3(4)
C24 Ru1 C26 C27 105.5(2)
C22 Ru1 C26 C27 31.5(2)
C25 Ru1 C26 C27 134.2(3)
C23 Ru1 C26 C27 68.1(2)
C25 C26 C27 C22 -7.9(4)
Ru1 C26 C27 C22 -59.8(2)
C25 C26 C27 Ru1 51.9(2)
C23 C22 C27 C26 6.4(4)
Ru1 C22 C27 C26 60.2(2)
C23 C22 C27 Ru1 -53.7(2)
N1 Ru1 C27 C26 65.85(19)
N2 Ru1 C27 C26 175.71(15)
C24 Ru1 C27 C26 -63.92(19)
C22 Ru1 C27 C26 -128.4(3)
C25 Ru1 C27 C26 -27.48(17)
C23 Ru1 C27 C26 -100.1(2)
N1 Ru1 C27 C22 -165.70(17)
N2 Ru1 C27 C22 -55.8(2)
C24 Ru1 C27 C22 64.5(2)
C26 Ru1 C27 C22 128.4(3)
C25 Ru1 C27 C22 101.0(2)
C23 Ru1 C27 C22 28.32(19)
O3 S1 C28 F2 -61.1(3)
O1 S1 C28 F2 58.9(3)
O2 S1 C28 F2 178.3(2)
O3 S1 C28 F3 60.1(2)
O1 S1 C28 F3 -179.9(2)
O2 S1 C28 F3 -60.6(3)
O3 S1 C28 F1 179.6(2)
O1 S1 C28 F1 -60.4(2)
O2 S1 C28 F1 58.9(2)
N4 Ru2 N3 C37 -4.7(2)
C53 Ru2 N3 C37 117.8(2)
C50 Ru2 N3 C37 -142.5(2)
C51 Ru2 N3 C37 -119.0(2)
C54 Ru2 N3 C37 145.7(2)
C55 Ru2 N3 C37 -177.7(2)
N4 Ru2 N3 C29 173.41(17)
C53 Ru2 N3 C29 -64.1(2)
C50 Ru2 N3 C29 35.58(19)
C51 Ru2 N3 C29 59.2(2)
C54 Ru2 N3 C29 -36.14(18)
C55 Ru2 N3 C29 0.46(18)
N3 Ru2 N4 C40 4.3(2)
C53 Ru2 N4 C40 -135.7(2)
C50 Ru2 N4 C40 124.9(2)
C51 Ru2 N4 C40 152.5(2)
C54 Ru2 N4 C40 -113.6(2)
C52 Ru2 N4 C40 -170.4(2)
N3 Ru2 N4 C42 -174.16(17)
C53 Ru2 N4 C42 45.87(19)
C50 Ru2 N4 C42 -53.6(2)
C51 Ru2 N4 C42 -25.96(19)
C54 Ru2 N4 C42 67.9(2)
C52 Ru2 N4 C42 11.10(18)
C37 N3 C29 C34 -99.9(3)
Ru2 N3 C29 C34 81.7(3)
C37 N3 C29 C30 82.8(3)
Ru2 N3 C29 C30 -95.6(2)
C34 C29 C30 C31 0.8(4)
N3 C29 C30 C31 178.1(2)
C29 C30 C31 C32 -1.0(4)
C29 C30 C31 C35 -179.6(2)
C30 C31 C32 C33 0.6(4)
C35 C31 C32 C33 179.2(2)
C31 C32 C33 C34 0.0(4)
C31 C32 C33 C36 -179.3(2)
C30 C29 C34 C33 -0.2(4)
N3 C29 C34 C33 -177.4(2)
C32 C33 C34 C29 -0.3(4)
C36 C33 C34 C29 179.0(2)
C29 N3 C37 C39 -174.8(2)
Ru2 N3 C37 C39 3.3(4)
C29 N3 C37 C38 3.4(3)
Ru2 N3 C37 C38 -178.53(17)
N3 C37 C39 C40 0.6(4)
C38 C37 C39 C40 -177.6(2)
C42 N4 C40 C39 176.0(2)
Ru2 N4 C40 C39 -2.5(4)
C42 N4 C40 C41 -4.5(3)
Ru2 N4 C40 C41 177.04(17)
C37 C39 C40 N4 -1.1(4)
C37 C39 C40 C41 179.4(2)
C40 N4 C42 C43 -95.8(3)
Ru2 N4 C42 C43 82.9(2)
C40 N4 C42 C47 84.4(3)
Ru2 N4 C42 C47 -97.0(2)
C47 C42 C43 C44 0.7(4)
N4 C42 C43 C44 -179.2(2)
C42 C43 C44 C45 -0.5(4)
C42 C43 C44 C48 -180.0(3)
C43 C44 C45 C46 -0.1(4)
C48 C44 C45 C46 179.4(3)
C44 C45 C46 C47 0.4(4)
C44 C45 C46 C49 -179.2(3)
C43 C42 C47 C46 -0.4(4)
N4 C42 C47 C46 179.5(2)
C45 C46 C47 C42 -0.2(4)
C49 C46 C47 C42 179.5(2)
N4 Ru2 C50 C55 177.48(14)
N3 Ru2 C50 C55 -71.11(17)
C53 Ru2 C50 C55 64.36(16)
C51 Ru2 C50 C55 130.3(2)
C54 Ru2 C50 C55 27.22(15)
C52 Ru2 C50 C55 100.96(17)
N4 Ru2 C50 C51 47.1(2)
N3 Ru2 C50 C51 158.55(15)
C53 Ru2 C50 C51 -65.98(16)
C54 Ru2 C50 C51 -103.12(17)
C52 Ru2 C50 C51 -29.38(16)
C55 Ru2 C50 C51 -130.3(2)
C55 C50 C51 C52 -1.9(4)
Ru2 C50 C51 C52 55.6(2)
C55 C50 C51 Ru2 -57.5(2)
N4 Ru2 C51 C52 81.50(17)
N3 Ru2 C51 C52 -168.68(16)
C53 Ru2 C51 C52 -27.98(16)
C50 Ru2 C51 C52 -131.5(2)
C54 Ru2 C51 C52 -65.50(16)
C55 Ru2 C51 C52 -101.57(17)
N4 Ru2 C51 C50 -146.95(15)
N3 Ru2 C51 C50 -37.1(2)
C53 Ru2 C51 C50 103.57(17)
C54 Ru2 C51 C50 66.05(16)
C52 Ru2 C51 C50 131.5(2)
C55 Ru2 C51 C50 29.98(15)
C50 C51 C52 C53 -4.2(4)
Ru2 C51 C52 C53 50.7(2)
C50 C51 C52 Ru2 -54.9(2)
N4 Ru2 C52 C51 -105.38(16)
C53 Ru2 C52 C51 134.3(2)
C50 Ru2 C52 C51 29.76(16)
C54 Ru2 C52 C51 103.80(17)
C55 Ru2 C52 C51 66.95(16)
N4 Ru2 C52 C53 120.32(16)
C50 Ru2 C52 C53 -104.53(17)
C51 Ru2 C52 C53 -134.3(2)
C54 Ru2 C52 C53 -30.50(15)
C55 Ru2 C52 C53 -67.35(16)
C51 C52 C53 C54 6.0(4)
Ru2 C52 C53 C54 57.0(2)
C51 C52 C53 Ru2 -50.9(2)
N4 Ru2 C53 C52 -68.86(17)
N3 Ru2 C53 C52 177.52(15)
C50 Ru2 C53 C52 65.02(16)
C51 Ru2 C53 C52 27.87(16)
C54 Ru2 C53 C52 130.3(2)
C55 Ru2 C53 C52 101.18(17)
N4 Ru2 C53 C54 160.83(14)
N3 Ru2 C53 C54 47.2(2)
C50 Ru2 C53 C54 -65.29(16)
C51 Ru2 C53 C54 -102.44(17)
C52 Ru2 C53 C54 -130.3(2)
C55 Ru2 C53 C54 -29.14(15)
C52 C53 C54 C55 -1.8(4)
Ru2 C53 C54 C55 55.5(2)
C52 C53 C54 Ru2 -57.3(2)
N4 Ru2 C54 C55 -165.71(16)
N3 Ru2 C54 C55 80.82(16)
C53 Ru2 C54 C55 -131.5(2)
C50 Ru2 C54 C55 -27.41(15)
C51 Ru2 C54 C55 -64.71(16)
C52 Ru2 C54 C55 -101.37(17)
N4 Ru2 C54 C53 -34.2(2)
N3 Ru2 C54 C53 -147.67(15)
C50 Ru2 C54 C53 104.11(17)
C51 Ru2 C54 C53 66.81(16)
C52 Ru2 C54 C53 30.14(15)
C55 Ru2 C54 C53 131.5(2)
C53 C54 C55 C50 -4.2(4)
Ru2 C54 C55 C50 49.7(2)
C53 C54 C55 Ru2 -54.0(2)
C51 C50 C55 C54 6.1(4)
Ru2 C50 C55 C54 -50.1(2)
C51 C50 C55 Ru2 56.3(2)
N3 Ru2 C55 C54 -106.66(16)
C53 Ru2 C55 C54 29.93(15)
C50 Ru2 C55 C54 135.2(2)
C51 Ru2 C55 C54 104.66(17)
C52 Ru2 C55 C54 67.40(16)
N3 Ru2 C55 C50 118.18(16)
C53 Ru2 C55 C50 -105.23(18)
C51 Ru2 C55 C50 -30.50(16)
C54 Ru2 C55 C50 -135.2(2)
C52 Ru2 C55 C50 -67.76(16)
O5 S2 C56 F6 -61.2(2)
O6 S2 C56 F6 58.8(2)
O4 S2 C56 F6 179.5(2)
O5 S2 C56 F4 179.0(2)
O6 S2 C56 F4 -60.9(3)
O4 S2 C56 F4 59.8(3)
O5 S2 C56 F5 59.7(3)
O6 S2 C56 F5 179.8(2)
O4 S2 C56 F5 -59.6(3)
